data_7135083
loop_
_publ_author_name
'Manna, Sabyasachi'
'Sreedhara, Rahul Halanuru'
'Punesh, Thanay Umesh'
'Prabhu, Kandikere Ramaiah'

_publ_section_title
;
 Use of tailored boronic acids both as a radical donor and acceptor in a
 visible light-mediated di-functionalization of maleimides: rapid access
 to fused benzo[<i>e</i>]isoindole-1,3-diones.
;
_journal_issue 90
_journal_name_full 'Chemical communications (Cambridge, England)'
_journal_page_first 17669
_journal_page_last 17672
_journal_paper_doi 10.1039/d5cc04449a
_journal_volume 61
_journal_year 2025
_chemical_absolute_configuration rm
_chemical_formula_sum 'C22 H23 N O2'
_chemical_formula_weight 333.41
_chemical_name_systematic 2-(2-(tert-butyl)phenyl)-3a,4,5,9b-tetrahydro-1H-benzo[e]isoindole-1,3(2H)-dione
_space_group_crystal_system orthorhombic
_space_group_IT_number 19
_space_group_name_Hall 'P 2ac 2ab'
_space_group_name_H-M_alt 'P 21 21 21'
_atom_sites_solution_hydrogens mixed
_audit_creation_method SHELXL-2019/1
_audit_update_record
;
2024-09-16 deposited with the CCDC.	2025-10-03 downloaded from the CCDC.
;
_cell_angle_alpha 90
_cell_angle_beta 90
_cell_angle_gamma 90
_cell_formula_units_Z 4
_cell_length_a 8.5410(4)
_cell_length_b 12.2915(5)
_cell_length_c 17.0269(6)
_cell_measurement_reflns_used 9213
_cell_measurement_temperature 120(2)
_cell_measurement_theta_max 28.30
_cell_measurement_theta_min 2.67
_cell_volume 1787.51(13)
_computing_cell_refinement 'Bruker SAINT'
_computing_data_collection 'Bruker APEX4'
_computing_data_reduction 'Bruker SAINT'
_computing_molecular_graphics 'Bruker SHELXTL'
_computing_publication_material 'Bruker SHELXTL'
_computing_structure_refinement 'SHELXL-2019/1 (Sheldrick, 2019)'
_computing_structure_solution 'SHELXS-97 (Sheldrick 2008)'
_diffrn_ambient_temperature 120(2)
_diffrn_measured_fraction_theta_full 0.998
_diffrn_measured_fraction_theta_max 0.998
_diffrn_measurement_device_type 'Bruker APEX-II CCD'
_diffrn_measurement_method '\f and \w scans'
_diffrn_radiation_type MoK\a
_diffrn_radiation_wavelength 0.71073
_diffrn_reflns_av_R_equivalents 0.0417
_diffrn_reflns_av_unetI/netI 0.0172
_diffrn_reflns_Laue_measured_fraction_full 0.998
_diffrn_reflns_Laue_measured_fraction_max 0.998
_diffrn_reflns_limit_h_max 11
_diffrn_reflns_limit_h_min -11
_diffrn_reflns_limit_k_max 16
_diffrn_reflns_limit_k_min -16
_diffrn_reflns_limit_l_max 22
_diffrn_reflns_limit_l_min -22
_diffrn_reflns_number 65584
_diffrn_reflns_point_group_measured_fraction_full 0.999
_diffrn_reflns_point_group_measured_fraction_max 0.998
_diffrn_reflns_theta_full 25.242
_diffrn_reflns_theta_max 28.314
_diffrn_reflns_theta_min 2.904
_exptl_absorpt_coefficient_mu 0.079
_exptl_crystal_colour COLOURLESS
_exptl_crystal_density_diffrn 1.239
_exptl_crystal_description BLOCK
_exptl_crystal_F_000 712
_exptl_crystal_recrystallization_method 'Re-crystallisation from solvent: Acetonitrile'
_refine_diff_density_max 0.321
_refine_diff_density_min -0.243
_refine_diff_density_rms 0.047
_refine_ls_abs_structure_details
;
 Flack x determined using 1736 quotients [(I+)-(I-)]/[(I+)+(I-)]
 (Parsons, Flack and Wagner, Acta Cryst. B69 (2013) 249-259).
;
_refine_ls_abs_structure_Flack -0.3(3)
_refine_ls_extinction_method none
_refine_ls_goodness_of_fit_ref 1.161
_refine_ls_hydrogen_treatment mixed
_refine_ls_matrix_type full
_refine_ls_number_parameters 237
_refine_ls_number_reflns 4441
_refine_ls_number_restraints 0
_refine_ls_restrained_S_all 1.161
_refine_ls_R_factor_all 0.0515
_refine_ls_R_factor_gt 0.0500
_refine_ls_shift/su_max 0.000
_refine_ls_shift/su_mean 0.000
_refine_ls_structure_factor_coef Fsqd
_refine_ls_weighting_details 'w=1/[\s^2^(Fo^2^)+(0.0763P)^2^+0.4068P] where P=(Fo^2^+2Fc^2^)/3'
_refine_ls_weighting_scheme calc
_refine_ls_wR_factor_gt 0.1307
_refine_ls_wR_factor_ref 0.1318
_reflns_Friedel_coverage 0.757
_reflns_Friedel_fraction_full 1.000
_reflns_Friedel_fraction_max 0.999
_reflns_number_gt 4333
_reflns_number_total 4441
_reflns_threshold_expression 'I > 2\s(I)'
_cod_data_source_file d5cc04449a3.cif
_cod_data_source_block HSRM_128_0m_a
_cod_depositor_comments
;
The following automatic conversions were performed:

data item '_chemical_absolute_configuration' value 'RM' was changed
to 'rm' in accordance with the
/home/data/users/saulius/crontab/automatic-downloads/rss-feeds/RSC/lib/dictionaries/cif_core.dic
dictionary named 'cif_core.dic' version 2.4.2 last updated on
2011-04-26.

Automatic conversion script
Id: cif_fix_values 8170 2020-07-09 18:12:32Z antanas 

 Adding full bibliography for 7135083.cif.
;
_cod_database_code 7135083
_shelx_shelxl_version_number 2019/1
_shelx_space_group_comment
;
The symmetry employed for this shelxl refinement is uniquely defined
by the following loop, which should always be used as a source of
symmetry information in preference to the above space-group names.
They are only intended as comments.
;

loop_
_space_group_symop_operation_xyz
'x, y, z'
'-x+1/2, -y, z+1/2'
'-x, y+1/2, -z+1/2'
'x+1/2, -y+1/2, -z'

loop_
_atom_site_label
_atom_site_type_symbol
_atom_site_fract_x
_atom_site_fract_y
_atom_site_fract_z
_atom_site_U_iso_or_equiv
_atom_site_adp_type
_atom_site_occupancy
_atom_site_site_symmetry_order
_atom_site_calc_flag
_atom_site_refinement_flags_posn
_atom_site_refinement_flags_adp
_atom_site_refinement_flags_occupancy
_atom_site_disorder_assembly
_atom_site_disorder_group
O1 O 0.3681(2) 0.68671(15) 0.30854(11) 0.0309(4) Uani 1 1 d . . . . .
O2 O 0.6876(2) 0.68478(13) 0.52250(10) 0.0261(4) Uani 1 1 d . . . . .
N1 N 0.5576(2) 0.69897(15) 0.40449(11) 0.0178(4) Uani 1 1 d . . . . .
C1 C 0.5873(3) 0.44963(17) 0.47081(13) 0.0197(4) Uani 1 1 d . . . . .
C2 C 0.6968(3) 0.41967(18) 0.52794(15) 0.0274(5) Uani 1 1 d . . . . .
H2 H 0.704538 0.460298 0.575245 0.033 Uiso 1 1 calc R U . . .
C3 C 0.7943(3) 0.3310(2) 0.51587(18) 0.0342(6) Uani 1 1 d . . . . .
H3 H 0.867446 0.310511 0.555222 0.041 Uiso 1 1 calc R U . . .
C4 C 0.7853(3) 0.2721(2) 0.44654(18) 0.0320(6) Uani 1 1 d . . . . .
H4 H 0.854288 0.212699 0.437627 0.038 Uiso 1 1 calc R U . . .
C5 C 0.6751(3) 0.30023(19) 0.39033(15) 0.0255(5) Uani 1 1 d . . . . .
H5 H 0.668003 0.259064 0.343241 0.031 Uiso 1 1 calc R U . . .
C6 C 0.5741(3) 0.38854(18) 0.40199(13) 0.0199(4) Uani 1 1 d . . . . .
C7 C 0.4509(3) 0.4140(2) 0.34138(15) 0.0280(5) Uani 1 1 d . . . . .
H7A H 0.418632 0.346034 0.314742 0.034 Uiso 1 1 calc R U . . .
H7B H 0.495246 0.463538 0.301289 0.034 Uiso 1 1 calc R U . . .
C8 C 0.3083(3) 0.4672(2) 0.37898(16) 0.0287(5) Uani 1 1 d . . . . .
H8A H 0.257537 0.415146 0.415346 0.034 Uiso 1 1 calc R U . . .
H8B H 0.231547 0.486797 0.337756 0.034 Uiso 1 1 calc R U . . .
C9 C 0.3568(3) 0.56918(18) 0.42398(14) 0.0225(5) Uani 1 1 d . . . . .
H9 H 0.262845 0.599015 0.451654 0.027 Uiso 1 1 calc R U . . .
C10 C 0.4877(3) 0.55064(18) 0.48476(13) 0.0204(4) Uani 1 1 d . . . . .
H10 H 0.441667 0.548064 0.538733 0.024 Uiso 1 1 calc R U . . .
C11 C 0.4214(3) 0.65612(18) 0.36990(13) 0.0208(4) Uani 1 1 d . . . . .
C12 C 0.5913(3) 0.65132(17) 0.47659(13) 0.0189(4) Uani 1 1 d . . . . .
C13 C 0.6277(3) 0.79970(18) 0.37925(12) 0.0194(4) Uani 1 1 d . . . . .
C14 C 0.7644(2) 0.80475(19) 0.33340(13) 0.0210(4) Uani 1 1 d . . . . .
C15 C 0.8169(3) 0.9098(2) 0.31589(14) 0.0266(5) Uani 1 1 d . . . . .
H15 H 0.910333 0.917598 0.286129 0.032 Uiso 1 1 calc R U . . .
C16 C 0.7395(3) 1.0025(2) 0.33978(16) 0.0297(5) Uani 1 1 d . . . . .
H16 H 0.779034 1.071983 0.325633 0.036 Uiso 1 1 calc R U . . .
C17 C 0.6039(3) 0.9946(2) 0.38440(15) 0.0286(5) Uani 1 1 d . . . . .
H17 H 0.550059 1.058191 0.401048 0.034 Uiso 1 1 calc R U . . .
C18 C 0.5489(3) 0.89238(19) 0.40412(14) 0.0231(5) Uani 1 1 d . . . . .
H18 H 0.456631 0.885488 0.434885 0.028 Uiso 1 1 calc R U . . .
C19 C 0.8525(3) 0.7045(2) 0.30130(15) 0.0293(5) Uani 1 1 d . . . . .
C20 C 0.9905(6) 0.7391(4) 0.2502(4) 0.0826(18) Uani 1 1 d . . . . .
H1 H 1.044(8) 0.674(6) 0.230(4) 0.124 Uiso 1 1 d . U . . .
H1A H 1.071(8) 0.780(6) 0.287(4) 0.124 Uiso 1 1 d . U . . .
H1BB H 0.972(9) 0.784(6) 0.201(4) 0.124 Uiso 1 1 d . U . . .
C21 C 0.9174(4) 0.6349(3) 0.36840(19) 0.0436(7) Uani 1 1 d . . . . .
H21A H 0.980991 0.575777 0.346666 0.065 Uiso 1 1 calc R U . . .
H21B H 0.830486 0.604276 0.398732 0.065 Uiso 1 1 calc R U . . .
H21C H 0.982442 0.680245 0.402755 0.065 Uiso 1 1 calc R U . . .
C22 C 0.7453(4) 0.6339(3) 0.2510(2) 0.0570(11) Uani 1 1 d . . . . .
H22A H 0.804290 0.571497 0.230836 0.086 Uiso 1 1 calc R U . . .
H22B H 0.705144 0.676887 0.206911 0.086 Uiso 1 1 calc R U . . .
H22C H 0.657441 0.607921 0.282955 0.086 Uiso 1 1 calc R U . . .

loop_
_atom_site_aniso_label
_atom_site_aniso_U_11
_atom_site_aniso_U_22
_atom_site_aniso_U_33
_atom_site_aniso_U_23
_atom_site_aniso_U_13
_atom_site_aniso_U_12
O1 0.0297(9) 0.0299(9) 0.0331(9) 0.0002(7) -0.0120(8) 0.0052(7)
O2 0.0324(9) 0.0216(7) 0.0242(8) -0.0036(6) -0.0102(7) -0.0005(7)
N1 0.0171(8) 0.0176(8) 0.0188(8) -0.0017(7) -0.0004(7) 0.0004(7)
C1 0.0214(10) 0.0156(9) 0.0221(10) 0.0022(8) -0.0014(8) -0.0022(8)
C2 0.0371(13) 0.0193(10) 0.0259(11) 0.0040(8) -0.0104(10) -0.0043(9)
C3 0.0373(14) 0.0220(11) 0.0433(14) 0.0079(10) -0.0208(12) -0.0002(10)
C4 0.0280(12) 0.0194(10) 0.0487(15) 0.0032(10) -0.0083(11) 0.0058(9)
C5 0.0278(11) 0.0179(10) 0.0307(11) -0.0008(9) -0.0008(9) 0.0026(9)
C6 0.0207(10) 0.0164(9) 0.0227(10) 0.0000(8) 0.0003(8) 0.0000(8)
C7 0.0341(13) 0.0218(11) 0.0282(11) -0.0077(9) -0.0126(10) 0.0067(9)
C8 0.0231(11) 0.0220(10) 0.0409(13) -0.0068(10) -0.0087(10) -0.0010(9)
C9 0.0163(10) 0.0216(10) 0.0297(11) -0.0044(8) -0.0001(8) 0.0017(8)
C10 0.0239(10) 0.0193(10) 0.0180(9) -0.0021(8) 0.0028(8) -0.0012(8)
C11 0.0178(9) 0.0198(10) 0.0247(10) -0.0057(9) -0.0015(8) 0.0043(8)
C12 0.0202(10) 0.0171(9) 0.0193(9) -0.0025(8) 0.0016(8) 0.0036(8)
C13 0.0187(9) 0.0201(10) 0.0194(9) 0.0021(8) -0.0034(8) 0.0015(8)
C14 0.0149(9) 0.0290(10) 0.0190(9) 0.0016(8) -0.0015(8) 0.0037(8)
C15 0.0162(10) 0.0378(13) 0.0257(11) 0.0053(10) 0.0024(9) 0.0001(9)
C16 0.0322(12) 0.0245(10) 0.0324(12) 0.0067(10) -0.0009(10) -0.0062(10)
C17 0.0299(12) 0.0196(10) 0.0363(13) 0.0005(9) 0.0027(10) 0.0034(9)
C18 0.0214(10) 0.0209(10) 0.0270(11) 0.0016(9) 0.0046(9) 0.0017(8)
C19 0.0215(10) 0.0383(14) 0.0282(12) -0.0008(10) 0.0061(9) 0.0129(10)
C20 0.071(3) 0.063(3) 0.114(4) 0.021(3) 0.071(3) 0.028(2)
C21 0.0443(16) 0.0437(17) 0.0429(15) -0.0057(13) -0.0068(14) 0.0256(14)
C22 0.0509(19) 0.072(2) 0.0481(18) -0.0361(18) -0.0136(15) 0.0307(18)

loop_
_atom_type_symbol
_atom_type_description
_atom_type_scat_dispersion_real
_atom_type_scat_dispersion_imag
_atom_type_scat_source
C C 0.0033 0.0016 'International Tables Vol C Tables 4.2.6.8 and 6.1.1.4'
H H 0.0000 0.0000 'International Tables Vol C Tables 4.2.6.8 and 6.1.1.4'
N N 0.0061 0.0033 'International Tables Vol C Tables 4.2.6.8 and 6.1.1.4'
O O 0.0106 0.0060 'International Tables Vol C Tables 4.2.6.8 and 6.1.1.4'

loop_
_geom_angle_atom_site_label_1
_geom_angle_atom_site_label_2
_geom_angle_atom_site_label_3
_geom_angle
_geom_angle_site_symmetry_1
_geom_angle_site_symmetry_3
_geom_angle_publ_flag
C12 N1 C11 112.53(19) . . ?
C12 N1 C13 122.65(18) . . ?
C11 N1 C13 122.72(18) . . ?
C6 C1 C2 119.7(2) . . ?
C6 C1 C10 121.61(19) . . ?
C2 C1 C10 118.66(19) . . ?
C3 C2 C1 120.4(2) . . ?
C2 C3 C4 120.2(2) . . ?
C5 C4 C3 119.7(2) . . ?
C4 C5 C6 120.9(2) . . ?
C1 C6 C5 119.1(2) . . ?
C1 C6 C7 121.3(2) . . ?
C5 C6 C7 119.6(2) . . ?
C6 C7 C8 111.1(2) . . ?
C7 C8 C9 110.3(2) . . ?
C11 C9 C8 111.9(2) . . ?
C11 C9 C10 104.39(18) . . ?
C8 C9 C10 114.37(19) . . ?
C1 C10 C12 108.82(17) . . ?
C1 C10 C9 114.90(18) . . ?
C12 C10 C9 103.84(17) . . ?
O1 C11 N1 124.1(2) . . ?
O1 C11 C9 127.8(2) . . ?
N1 C11 C9 108.12(19) . . ?
O2 C12 N1 124.7(2) . . ?
O2 C12 C10 127.7(2) . . ?
N1 C12 C10 107.57(18) . . ?
C18 C13 C14 122.4(2) . . ?
C18 C13 N1 114.36(19) . . ?
C14 C13 N1 123.27(19) . . ?
C15 C14 C13 115.2(2) . . ?
C15 C14 C19 120.3(2) . . ?
C13 C14 C19 124.5(2) . . ?
C16 C15 C14 123.1(2) . . ?
C15 C16 C17 120.3(2) . . ?
C18 C17 C16 118.6(2) . . ?
C17 C18 C13 120.4(2) . . ?
C22 C19 C20 107.6(4) . . ?
C22 C19 C21 108.6(3) . . ?
C20 C19 C21 107.5(3) . . ?
C22 C19 C14 111.1(2) . . ?
C20 C19 C14 110.8(3) . . ?
C21 C19 C14 111.0(2) . . ?

loop_
_geom_bond_atom_site_label_1
_geom_bond_atom_site_label_2
_geom_bond_distance
_geom_bond_site_symmetry_2
_geom_bond_publ_flag
O1 C11 1.200(3) . ?
O2 C12 1.207(3) . ?
N1 C12 1.390(3) . ?
N1 C11 1.406(3) . ?
N1 C13 1.441(3) . ?
C1 C6 1.396(3) . ?
C1 C2 1.399(3) . ?
C1 C10 1.524(3) . ?
C2 C3 1.387(4) . ?
C3 C4 1.387(4) . ?
C4 C5 1.386(4) . ?
C5 C6 1.401(3) . ?
C6 C7 1.507(3) . ?
C7 C8 1.523(4) . ?
C8 C9 1.527(3) . ?
C9 C11 1.515(3) . ?
C9 C10 1.540(3) . ?
C10 C12 1.528(3) . ?
C13 C18 1.389(3) . ?
C13 C14 1.406(3) . ?
C14 C15 1.399(3) . ?
C14 C19 1.543(3) . ?
C15 C16 1.379(4) . ?
C16 C17 1.388(4) . ?
C17 C18 1.383(3) . ?
C19 C22 1.525(5) . ?
C19 C20 1.525(5) . ?
C19 C21 1.531(4) . ?
